data_4038871
loop_
_publ_author_name
'Musina, Elvira I.'
'Wittmann, Tatiana I.'
'Musin, Lenar'
'Balueva, Anna S.'
'Shpagina, Alena S.'
'Litvinov, Igor A.'
'L\"onnecke, Peter'
'Hey-Hawkins, Evamarie'
'Karasik, Andrey A.'
'Sinyashin, Oleg G.'

_publ_section_title
;
 Dynamic covalent chemistry approach toward 18-membered
 P<sub>4</sub>N<sub>2</sub> macrocycles and their nickel(II) complexes.
;
_journal_name_full 'The Journal of organic chemistry'
_journal_paper_doi 10.1021/acs.joc.0c01317
_journal_year 2020
_chemical_formula_moiety 'C42 H58 N2 Ni P4 2+, 2(B F4 1-)'
_chemical_formula_sum 'C42 H58 B2 F8 N2 Ni P4'
_chemical_formula_weight 947.11
_space_group_crystal_system monoclinic
_space_group_IT_number 14
_space_group_name_Hall '-P 2ybc'
_space_group_name_H-M_alt 'P 1 21/c 1'
_atom_sites_solution_hydrogens difmap
_atom_sites_solution_primary dual
_atom_sites_solution_secondary difmap
_audit_creation_method SHELXL-2018/3
_cell_angle_alpha 90
_cell_angle_beta 108.413(2)
_cell_angle_gamma 90
_cell_formula_units_Z 4
_cell_length_a 13.1558(2)
_cell_length_b 21.3869(3)
_cell_length_c 16.3943(3)
_cell_measurement_reflns_used 12417
_cell_measurement_temperature 130(2)
_cell_measurement_theta_max 32.0930
_cell_measurement_theta_min 2.3070
_cell_volume 4376.58(13)
_computing_cell_refinement 'CrysAlisPro 1.171.39.46 (Rigaku OD, 2018)'
_computing_data_collection 'CrysAlisPro 1.171.39.46 (Rigaku OD, 2018)'
_computing_data_reduction 'CrysAlisPro 1.171.39.46 (Rigaku OD, 2018)'
_computing_molecular_graphics
;
 ORTEP3 for Windows
 L. J. Farrugia, J. Appl. Crystallogr. 1997, 30, 565.
 or
 DIAMOND Version 3.2k
 K. Brandenburg, Crystal Impact GbR, Bonn, Germany
;
_computing_publication_material
;
 WINGX
 L.J. Farrugia,
 J. Appl. Cryst., 2012, 45, 849-854.
;
_computing_structure_refinement 'SHELXL-2018/3 (Sheldrick, 2018)'
_computing_structure_solution SHELXT-2014-5
_diffrn_ambient_temperature 130(2)
_diffrn_detector_area_resol_mean 16.3560
_diffrn_measured_fraction_theta_full 1.000
_diffrn_measured_fraction_theta_max 0.920
_diffrn_measurement_device_type 'Xcalibur, Sapphire3, Gemini'
_diffrn_measurement_method '\w scans'
_diffrn_radiation_type MoK\a
_diffrn_radiation_wavelength 0.71073
_diffrn_reflns_av_R_equivalents 0.0466
_diffrn_reflns_av_unetI/netI 0.0535
_diffrn_reflns_Laue_measured_fraction_full 1.000
_diffrn_reflns_Laue_measured_fraction_max 0.920
_diffrn_reflns_limit_h_max 19
_diffrn_reflns_limit_h_min -13
_diffrn_reflns_limit_k_max 31
_diffrn_reflns_limit_k_min -31
_diffrn_reflns_limit_l_max 23
_diffrn_reflns_limit_l_min -23
_diffrn_reflns_number 54494
_diffrn_reflns_point_group_measured_fraction_full 1.000
_diffrn_reflns_point_group_measured_fraction_max 0.920
_diffrn_reflns_theta_full 30.510
_diffrn_reflns_theta_max 32.636
_diffrn_reflns_theta_min 1.889
_diffrn_source 'fine-focus sealed X-ray tube'
_exptl_absorpt_coefficient_mu 0.657
_exptl_absorpt_correction_T_max 1.00000
_exptl_absorpt_correction_T_min 0.98207
_exptl_absorpt_correction_type multi-scan
_exptl_absorpt_process_details
;
CrysAlisPro 1.171.39.46 (Rigaku Oxford Diffraction, 2018)
Empirical absorption correction using spherical harmonics,
 implemented in SCALE3 ABSPACK scaling algorithm.
;
_exptl_crystal_colour 'clear orange'
_exptl_crystal_density_diffrn 1.437
_exptl_crystal_description prism
_exptl_crystal_F_000 1976
_exptl_crystal_size_max 0.40
_exptl_crystal_size_mid 0.30
_exptl_crystal_size_min 0.30
_refine_diff_density_max 0.479
_refine_diff_density_min -0.497
_refine_diff_density_rms 0.075
_refine_ls_extinction_method none
_refine_ls_goodness_of_fit_ref 1.028
_refine_ls_hydrogen_treatment refall
_refine_ls_matrix_type full
_refine_ls_number_parameters 764
_refine_ls_number_reflns 14715
_refine_ls_number_restraints 0
_refine_ls_restrained_S_all 1.028
_refine_ls_R_factor_all 0.0737
_refine_ls_R_factor_gt 0.0449
_refine_ls_shift/su_max 0.002
_refine_ls_shift/su_mean 0.000
_refine_ls_structure_factor_coef Fsqd
_refine_ls_weighting_details 'w=1/[\s^2^(Fo^2^)+(0.0392P)^2^+1.6374P] where P=(Fo^2^+2Fc^2^)/3'
_refine_ls_weighting_scheme calc
_refine_ls_wR_factor_gt 0.0906
_refine_ls_wR_factor_ref 0.1017
_reflns_Friedel_coverage 0.000
_reflns_number_gt 10646
_reflns_number_total 14715
_reflns_threshold_expression 'I > 2\s(I)'
_cod_data_source_file jo0c01317_si_002.cif
_cod_data_source_block comp7_x2963fin
_cod_original_sg_symbol_H-M 'P 21/c'
_cod_database_code 4038871
_shelx_shelxl_version_number 2018/3
_shelx_space_group_comment
;
The symmetry employed for this shelxl refinement is uniquely defined
by the following loop, which should always be used as a source of
symmetry information in preference to the above space-group names.
They are only intended as comments.
;

loop_
_space_group_symop_operation_xyz
'x, y, z'
'-x, y+1/2, -z+1/2'
'-x, -y, -z'
'x, -y-1/2, z-1/2'

loop_
_atom_site_label
_atom_site_type_symbol
_atom_site_fract_x
_atom_site_fract_y
_atom_site_fract_z
_atom_site_U_iso_or_equiv
_atom_site_adp_type
_atom_site_occupancy
_atom_site_site_symmetry_order
_atom_site_calc_flag
_atom_site_refinement_flags_posn
_atom_site_refinement_flags_adp
_atom_site_refinement_flags_occupancy
_atom_site_disorder_assembly
_atom_site_disorder_group
Ni1 Ni 0.26255(2) 0.60880(2) 0.72799(2) 0.01394(5) Uani 1 1 d . . . . .
P1 P 0.14381(4) 0.68448(2) 0.72514(3) 0.01529(9) Uani 1 1 d . . . . .
P2 P 0.30730(4) 0.60511(2) 0.87128(3) 0.01605(9) Uani 1 1 d . . . . .
P3 P 0.36788(4) 0.52682(2) 0.73560(3) 0.01630(9) Uani 1 1 d . . . . .
P4 P 0.23529(4) 0.61619(2) 0.58648(3) 0.01498(9) Uani 1 1 d . . . . .
F1 F 0.08306(18) 0.56099(9) 0.21246(11) 0.0750(6) Uani 1 1 d . . . . .
F2 F 0.00154(12) 0.64989(6) 0.22526(11) 0.0590(5) Uani 1 1 d . . . . .
F3 F 0.11561(12) 0.60483(7) 0.34248(8) 0.0490(4) Uani 1 1 d . . . . .
F4 F -0.04301(12) 0.55876(7) 0.27659(10) 0.0518(4) Uani 1 1 d . . . . .
F5 F 0.55400(13) 0.76462(8) 0.71409(13) 0.0742(6) Uani 1 1 d . . . . .
F6 F 0.48918(14) 0.84497(8) 0.62201(9) 0.0611(5) Uani 1 1 d . . . . .
F7 F 0.50192(13) 0.85334(6) 0.76161(8) 0.0448(4) Uani 1 1 d . . . . .
F8 F 0.37894(10) 0.78846(6) 0.67189(8) 0.0385(3) Uani 1 1 d . . . . .
N1 N 0.08249(12) 0.70733(7) 0.55688(9) 0.0178(3) Uani 1 1 d . . . . .
N2 N 0.32211(12) 0.48330(7) 0.88114(9) 0.0197(3) Uani 1 1 d . . . . .
C1 C 0.16895(15) 0.68637(8) 0.52749(11) 0.0183(3) Uani 1 1 d . . . . .
C2 C 0.12375(15) 0.74110(8) 0.63762(11) 0.0181(3) Uani 1 1 d . . . . .
C3 C 0.17114(15) 0.73519(8) 0.81935(11) 0.0185(3) Uani 1 1 d . . . . .
C4 C 0.27897(16) 0.76944(9) 0.84206(12) 0.0220(4) Uani 1 1 d . . . . .
C5 C 0.37595(15) 0.72832(8) 0.84880(12) 0.0207(4) Uani 1 1 d . . . . .
C6 C 0.39223(15) 0.67357(9) 0.91211(12) 0.0212(4) Uani 1 1 d . . . . .
C7 C 0.38655(15) 0.53673(8) 0.92303(11) 0.0192(3) Uani 1 1 d . . . . .
C8 C 0.34633(16) 0.46381(8) 0.80422(12) 0.0208(4) Uani 1 1 d . . . . .
C9 C 0.36059(15) 0.48055(9) 0.64017(12) 0.0196(3) Uani 1 1 d . . . . .
C10 C 0.25097(16) 0.45245(9) 0.59059(13) 0.0247(4) Uani 1 1 d . . . . .
C11 C 0.15294(15) 0.49237(9) 0.58485(13) 0.0225(4) Uani 1 1 d . . . . .
C12 C 0.14164(15) 0.55413(9) 0.53599(12) 0.0194(3) Uani 1 1 d . . . . .
C13 C -0.00613(15) 0.73734(9) 0.49060(12) 0.0216(4) Uani 1 1 d . . . . .
C14 C -0.07920(19) 0.69048(11) 0.43224(16) 0.0373(6) Uani 1 1 d . . . . .
C15 C -0.1768(2) 0.72120(13) 0.36950(16) 0.0367(5) Uani 1 1 d . . . . .
C16 C 0.00787(14) 0.65541(8) 0.70300(11) 0.0175(3) Uani 1 1 d . . . . .
C17 C -0.01718(15) 0.59341(8) 0.67994(11) 0.0195(3) Uani 1 1 d . . . . .
C18 C -0.12234(16) 0.57265(9) 0.65709(12) 0.0252(4) Uani 1 1 d . . . . .
C19 C -0.20318(16) 0.61399(10) 0.65534(13) 0.0281(4) Uani 1 1 d . . . . .
C20 C -0.17983(16) 0.67593(10) 0.67806(14) 0.0282(4) Uani 1 1 d . . . . .
C21 C -0.07451(16) 0.69694(9) 0.70198(13) 0.0231(4) Uani 1 1 d . . . . .
C22 C 0.20274(15) 0.59890(8) 0.92119(11) 0.0191(3) Uani 1 1 d . . . . .
C23 C 0.11214(15) 0.56331(9) 0.88133(12) 0.0226(4) Uani 1 1 d . . . . .
C24 C 0.03397(18) 0.55493(10) 0.92069(15) 0.0303(4) Uani 1 1 d . . . . .
C25 C 0.0471(2) 0.58020(10) 1.00059(16) 0.0339(5) Uani 1 1 d . . . . .
C26 C 0.1394(2) 0.61334(9) 1.04253(14) 0.0316(5) Uani 1 1 d . . . . .
C27 C 0.21696(18) 0.62330(9) 1.00357(12) 0.0250(4) Uani 1 1 d . . . . .
C28 C 0.32616(17) 0.43044(9) 0.93920(12) 0.0237(4) Uani 1 1 d . . . . .
C29 C 0.2487(2) 0.37888(11) 0.89840(15) 0.0360(5) Uani 1 1 d . . . . .
C30 C 0.2498(3) 0.32704(13) 0.96084(18) 0.0513(8) Uani 1 1 d . . . . .
C31 C 0.50904(14) 0.54744(8) 0.77492(11) 0.0193(3) Uani 1 1 d . . . . .
C32 C 0.58871(16) 0.50159(10) 0.79489(14) 0.0271(4) Uani 1 1 d . . . . .
C33 C 0.69585(17) 0.51886(11) 0.82164(14) 0.0323(5) Uani 1 1 d . . . . .
C34 C 0.72399(17) 0.58146(12) 0.82846(14) 0.0326(5) Uani 1 1 d . . . . .
C35 C 0.64582(17) 0.62733(11) 0.80829(13) 0.0284(4) Uani 1 1 d . . . . .
C36 C 0.53891(15) 0.61003(9) 0.78178(12) 0.0214(4) Uani 1 1 d . . . . .
C37 C 0.34824(14) 0.61588(8) 0.54508(11) 0.0175(3) Uani 1 1 d . . . . .
C38 C 0.34907(16) 0.58055(9) 0.47351(12) 0.0235(4) Uani 1 1 d . . . . .
C39 C 0.43065(17) 0.58845(10) 0.43772(13) 0.0290(4) Uani 1 1 d . . . . .
C40 C 0.51139(17) 0.63153(11) 0.47232(15) 0.0315(5) Uani 1 1 d . . . . .
C41 C 0.51076(16) 0.66711(10) 0.54240(14) 0.0282(4) Uani 1 1 d . . . . .
C42 C 0.42942(15) 0.65948(9) 0.57862(12) 0.0222(4) Uani 1 1 d . . . . .
B1 B 0.0390(2) 0.59388(11) 0.26464(15) 0.0284(5) Uani 1 1 d . . . . .
B2 B 0.4819(2) 0.81260(11) 0.69249(15) 0.0281(5) Uani 1 1 d . . . . .
H1A H 0.1438(17) 0.6735(10) 0.4711(14) 0.023(5) Uiso 1 1 d . . . . .
H1B H 0.2251(16) 0.7188(10) 0.5327(12) 0.019(5) Uiso 1 1 d . . . . .
H2A H 0.0724(17) 0.7709(10) 0.6467(13) 0.023(5) Uiso 1 1 d . . . . .
H2B H 0.1898(17) 0.7637(10) 0.6431(13) 0.022(5) Uiso 1 1 d . . . . .
H3A H 0.1618(17) 0.7099(10) 0.8655(14) 0.026(6) Uiso 1 1 d . . . . .
H3B H 0.1138(17) 0.7651(10) 0.8048(13) 0.020(5) Uiso 1 1 d . . . . .
H4A H 0.2901(18) 0.7916(11) 0.8969(14) 0.032(6) Uiso 1 1 d . . . . .
H4B H 0.2769(17) 0.8012(10) 0.7985(13) 0.021(5) Uiso 1 1 d . . . . .
H5A H 0.4372(18) 0.7548(10) 0.8664(14) 0.027(6) Uiso 1 1 d . . . . .
H5B H 0.3701(16) 0.7121(10) 0.7913(13) 0.021(5) Uiso 1 1 d . . . . .
H6A H 0.3832(19) 0.6862(11) 0.9645(16) 0.036(7) Uiso 1 1 d . . . . .
H6B H 0.465(2) 0.6572(11) 0.9282(15) 0.035(6) Uiso 1 1 d . . . . .
H7A H 0.3916(17) 0.5382(10) 0.9835(14) 0.022(5) Uiso 1 1 d . . . . .
H7B H 0.4617(18) 0.5376(10) 0.9196(13) 0.025(6) Uiso 1 1 d . . . . .
H8A H 0.2846(18) 0.4395(10) 0.7686(14) 0.026(6) Uiso 1 1 d . . . . .
H8B H 0.4088(18) 0.4351(11) 0.8176(14) 0.029(6) Uiso 1 1 d . . . . .
H9A H 0.4108(18) 0.4491(11) 0.6621(14) 0.030(6) Uiso 1 1 d . . . . .
H9B H 0.3867(17) 0.5073(10) 0.6027(14) 0.027(6) Uiso 1 1 d . . . . .
H10A H 0.2422(18) 0.4134(11) 0.6194(14) 0.030(6) Uiso 1 1 d . . . . .
H10B H 0.2505(17) 0.4437(10) 0.5296(14) 0.025(6) Uiso 1 1 d . . . . .
H11A H 0.1509(18) 0.4994(10) 0.6423(15) 0.030(6) Uiso 1 1 d . . . . .
H11B H 0.0929(19) 0.4670(11) 0.5561(15) 0.034(6) Uiso 1 1 d . . . . .
H12A H 0.0731(19) 0.5728(11) 0.5321(15) 0.034(6) Uiso 1 1 d . . . . .
H12B H 0.1433(17) 0.5505(10) 0.4807(14) 0.024(6) Uiso 1 1 d . . . . .
H13A H 0.0211(16) 0.7675(9) 0.4573(13) 0.018(5) Uiso 1 1 d . . . . .
H13B H -0.0486(18) 0.7618(11) 0.5154(14) 0.030(6) Uiso 1 1 d . . . . .
H14A H -0.040(2) 0.6650(14) 0.4008(18) 0.058(9) Uiso 1 1 d . . . . .
H14B H -0.106(2) 0.6617(14) 0.4701(18) 0.058(9) Uiso 1 1 d . . . . .
H15A H -0.152(2) 0.7549(15) 0.3420(19) 0.064(9) Uiso 1 1 d . . . . .
H15B H -0.222(2) 0.7366(14) 0.4033(19) 0.061(9) Uiso 1 1 d . . . . .
H15C H -0.217(2) 0.6931(14) 0.3280(19) 0.060(9) Uiso 1 1 d . . . . .
H17 H 0.0357(18) 0.5655(10) 0.6810(14) 0.026(6) Uiso 1 1 d . . . . .
H18 H -0.1385(19) 0.5287(11) 0.6429(15) 0.035(6) Uiso 1 1 d . . . . .
H19 H -0.275(2) 0.5978(12) 0.6380(16) 0.042(7) Uiso 1 1 d . . . . .
H20 H -0.235(2) 0.7058(12) 0.6750(15) 0.041(7) Uiso 1 1 d . . . . .
H21 H -0.0589(18) 0.7371(11) 0.7168(14) 0.031(6) Uiso 1 1 d . . . . .
H23 H 0.1035(17) 0.5459(10) 0.8277(14) 0.023(5) Uiso 1 1 d . . . . .
H24 H -0.027(2) 0.5311(12) 0.8934(17) 0.049(8) Uiso 1 1 d . . . . .
H25 H -0.003(2) 0.5775(13) 1.0284(17) 0.053(8) Uiso 1 1 d . . . . .
H26 H 0.1487(19) 0.6295(11) 1.0959(16) 0.037(7) Uiso 1 1 d . . . . .
H27 H 0.2791(19) 0.6452(11) 1.0314(15) 0.035(7) Uiso 1 1 d . . . . .
H28A H 0.4028(19) 0.4121(11) 0.9621(14) 0.033(6) Uiso 1 1 d . . . . .
H28B H 0.3104(17) 0.4458(10) 0.9895(14) 0.026(6) Uiso 1 1 d . . . . .
H29A H 0.271(2) 0.3593(13) 0.8492(17) 0.047(8) Uiso 1 1 d . . . . .
H29B H 0.181(3) 0.3958(15) 0.879(2) 0.074(11) Uiso 1 1 d . . . . .
H30A H 0.327(3) 0.3058(18) 0.983(2) 0.100(14) Uiso 1 1 d . . . . .
H30B H 0.229(3) 0.3411(15) 1.011(2) 0.071(10) Uiso 1 1 d . . . . .
H30C H 0.206(2) 0.2923(13) 0.9359(17) 0.050(8) Uiso 1 1 d . . . . .
H32 H 0.5718(19) 0.4592(12) 0.7897(15) 0.037(7) Uiso 1 1 d . . . . .
H33 H 0.749(2) 0.4867(12) 0.8344(16) 0.043(7) Uiso 1 1 d . . . . .
H34 H 0.798(2) 0.5937(11) 0.8469(15) 0.037(7) Uiso 1 1 d . . . . .
H35 H 0.6622(19) 0.6712(12) 0.8108(15) 0.035(6) Uiso 1 1 d . . . . .
H36 H 0.4859(18) 0.6408(10) 0.7673(14) 0.027(6) Uiso 1 1 d . . . . .
H38 H 0.2927(18) 0.5509(10) 0.4482(14) 0.027(6) Uiso 1 1 d . . . . .
H39 H 0.4305(19) 0.5637(11) 0.3889(15) 0.035(6) Uiso 1 1 d . . . . .
H40 H 0.5611(19) 0.6365(11) 0.4456(15) 0.032(6) Uiso 1 1 d . . . . .
H41 H 0.5613(19) 0.6970(11) 0.5656(14) 0.030(6) Uiso 1 1 d . . . . .
H42 H 0.4297(19) 0.6839(11) 0.6248(15) 0.037(7) Uiso 1 1 d . . . . .

loop_
_atom_site_aniso_label
_atom_site_aniso_U_11
_atom_site_aniso_U_22
_atom_site_aniso_U_33
_atom_site_aniso_U_23
_atom_site_aniso_U_13
_atom_site_aniso_U_12
Ni1 0.01430(10) 0.01355(10) 0.01366(10) -0.00034(8) 0.00395(8) 0.00150(8)
P1 0.0163(2) 0.01403(19) 0.01562(19) -0.00064(16) 0.00522(16) 0.00155(16)
P2 0.0173(2) 0.01531(19) 0.01419(19) 0.00002(16) 0.00305(16) 0.00029(17)
P3 0.0172(2) 0.01449(19) 0.0170(2) 0.00050(16) 0.00505(16) 0.00232(17)
P4 0.01543(19) 0.01512(19) 0.01421(19) -0.00023(16) 0.00443(15) 0.00139(16)
F1 0.1104(16) 0.0759(12) 0.0579(10) -0.0177(9) 0.0536(11) -0.0049(12)
F2 0.0466(9) 0.0316(7) 0.0752(11) 0.0228(7) -0.0142(8) -0.0134(7)
F3 0.0525(9) 0.0562(9) 0.0263(6) 0.0010(6) -0.0046(6) -0.0043(7)
F4 0.0504(9) 0.0416(8) 0.0641(10) 0.0148(7) 0.0190(8) -0.0131(7)
F5 0.0416(9) 0.0466(9) 0.1057(14) -0.0309(9) -0.0174(9) 0.0113(8)
F6 0.0754(11) 0.0800(11) 0.0296(7) -0.0069(7) 0.0189(7) -0.0501(10)
F7 0.0708(10) 0.0313(7) 0.0303(7) -0.0086(6) 0.0131(7) -0.0103(7)
F8 0.0322(7) 0.0413(7) 0.0422(7) 0.0036(6) 0.0119(6) -0.0101(6)
N1 0.0183(7) 0.0186(7) 0.0162(7) 0.0011(6) 0.0051(5) 0.0041(6)
N2 0.0226(8) 0.0183(7) 0.0182(7) 0.0005(6) 0.0061(6) 0.0003(6)
C1 0.0200(8) 0.0192(8) 0.0158(8) 0.0018(7) 0.0060(6) 0.0036(7)
C2 0.0199(8) 0.0157(7) 0.0189(8) 0.0001(6) 0.0065(7) 0.0016(7)
C3 0.0225(9) 0.0169(8) 0.0170(8) -0.0017(7) 0.0075(7) 0.0022(7)
C4 0.0270(9) 0.0167(8) 0.0216(9) -0.0026(7) 0.0067(7) -0.0009(7)
C5 0.0226(9) 0.0179(8) 0.0217(9) -0.0020(7) 0.0070(7) -0.0033(7)
C6 0.0209(9) 0.0197(8) 0.0201(8) -0.0001(7) 0.0025(7) -0.0041(7)
C7 0.0208(9) 0.0176(8) 0.0170(8) 0.0025(7) 0.0029(7) 0.0026(7)
C8 0.0279(9) 0.0153(8) 0.0214(8) 0.0018(7) 0.0109(7) 0.0022(7)
C9 0.0228(9) 0.0170(8) 0.0193(8) -0.0008(7) 0.0070(7) 0.0039(7)
C10 0.0270(10) 0.0187(8) 0.0252(9) -0.0044(7) 0.0035(8) 0.0018(8)
C11 0.0201(9) 0.0208(9) 0.0247(9) -0.0018(7) 0.0046(7) -0.0043(7)
C12 0.0173(8) 0.0216(8) 0.0179(8) -0.0023(7) 0.0036(6) -0.0018(7)
C13 0.0202(9) 0.0209(8) 0.0214(9) 0.0018(7) 0.0035(7) 0.0057(7)
C14 0.0293(11) 0.0290(11) 0.0399(12) -0.0035(10) -0.0085(10) 0.0032(9)
C15 0.0280(11) 0.0393(13) 0.0341(12) 0.0006(10) -0.0028(9) 0.0024(10)
C16 0.0182(8) 0.0187(8) 0.0162(8) 0.0017(6) 0.0064(6) 0.0012(7)
C17 0.0222(9) 0.0189(8) 0.0175(8) 0.0003(7) 0.0066(7) 0.0028(7)
C18 0.0268(10) 0.0246(9) 0.0231(9) -0.0022(8) 0.0063(7) -0.0055(8)
C19 0.0197(9) 0.0342(11) 0.0295(10) -0.0005(9) 0.0067(8) -0.0049(8)
C20 0.0199(9) 0.0301(10) 0.0347(11) 0.0016(9) 0.0089(8) 0.0037(8)
C21 0.0219(9) 0.0213(9) 0.0275(9) -0.0015(8) 0.0098(7) 0.0004(7)
C22 0.0235(9) 0.0165(8) 0.0175(8) 0.0025(6) 0.0069(7) 0.0027(7)
C23 0.0225(9) 0.0227(9) 0.0215(9) 0.0028(7) 0.0052(7) 0.0013(7)
C24 0.0267(10) 0.0282(10) 0.0375(11) 0.0066(9) 0.0125(9) -0.0020(9)
C25 0.0419(13) 0.0248(10) 0.0469(13) 0.0075(9) 0.0308(11) 0.0060(9)
C26 0.0531(14) 0.0201(9) 0.0303(11) 0.0000(8) 0.0254(10) 0.0025(9)
C27 0.0365(11) 0.0184(8) 0.0223(9) -0.0015(7) 0.0123(8) -0.0013(8)
C28 0.0292(10) 0.0223(9) 0.0193(8) 0.0028(7) 0.0071(7) -0.0041(8)
C29 0.0369(13) 0.0349(12) 0.0321(11) 0.0045(10) 0.0052(10) -0.0152(10)
C30 0.080(2) 0.0378(13) 0.0371(13) -0.0015(11) 0.0201(14) -0.0313(15)
C31 0.0175(8) 0.0223(8) 0.0183(8) 0.0009(7) 0.0058(6) 0.0036(7)
C32 0.0239(10) 0.0241(9) 0.0336(10) 0.0031(8) 0.0095(8) 0.0059(8)
C33 0.0200(9) 0.0385(12) 0.0369(11) 0.0052(10) 0.0072(8) 0.0097(9)
C34 0.0188(9) 0.0451(13) 0.0334(11) 0.0001(10) 0.0075(8) -0.0014(9)
C35 0.0231(10) 0.0314(10) 0.0302(10) -0.0014(9) 0.0076(8) -0.0050(9)
C36 0.0198(8) 0.0240(9) 0.0214(8) 0.0004(7) 0.0077(7) 0.0015(7)
C37 0.0173(8) 0.0181(8) 0.0176(8) 0.0019(6) 0.0061(6) 0.0032(7)
C38 0.0250(9) 0.0242(9) 0.0226(9) -0.0021(7) 0.0091(7) 0.0016(8)
C39 0.0310(11) 0.0343(11) 0.0266(10) -0.0024(9) 0.0161(8) 0.0067(9)
C40 0.0245(10) 0.0387(12) 0.0379(12) 0.0084(10) 0.0194(9) 0.0071(9)
C41 0.0199(9) 0.0311(10) 0.0342(11) 0.0035(9) 0.0095(8) -0.0023(8)
C42 0.0216(9) 0.0234(9) 0.0217(9) -0.0003(7) 0.0070(7) 0.0001(7)
B1 0.0364(13) 0.0233(10) 0.0232(10) 0.0020(9) 0.0060(9) -0.0041(10)
B2 0.0316(12) 0.0224(10) 0.0287(11) -0.0040(9) 0.0072(9) -0.0063(9)

loop_
_atom_type_symbol
_atom_type_description
_atom_type_scat_dispersion_real
_atom_type_scat_dispersion_imag
_atom_type_scat_source
Ni Ni 0.3393 1.1124 'International Tables Vol C Tables 4.2.6.8 and 6.1.1.4'
P P 0.1023 0.0942 'International Tables Vol C Tables 4.2.6.8 and 6.1.1.4'
F F 0.0171 0.0103 'International Tables Vol C Tables 4.2.6.8 and 6.1.1.4'
N N 0.0061 0.0033 'International Tables Vol C Tables 4.2.6.8 and 6.1.1.4'
C C 0.0033 0.0016 'International Tables Vol C Tables 4.2.6.8 and 6.1.1.4'
B B 0.0013 0.0007 'International Tables Vol C Tables 4.2.6.8 and 6.1.1.4'
H H 0.0000 0.0000 'International Tables Vol C Tables 4.2.6.8 and 6.1.1.4'

loop_
_geom_angle_atom_site_label_1
_geom_angle_atom_site_label_2
_geom_angle_atom_site_label_3
_geom_angle
_geom_angle_site_symmetry_1
_geom_angle_site_symmetry_3
_geom_angle_publ_flag
P3 Ni1 P2 87.737(18) . . ?
P3 Ni1 P4 90.392(18) . . ?
P2 Ni1 P4 173.94(2) . . ?
P3 Ni1 P1 173.53(2) . . ?
P2 Ni1 P1 89.879(18) . . ?
P4 Ni1 P1 92.574(18) . . ?
C16 P1 C3 106.86(8) . . ?
C16 P1 C2 100.39(8) . . ?
C3 P1 C2 102.17(8) . . ?
C16 P1 Ni1 113.11(6) . . ?
C3 P1 Ni1 117.48(6) . . ?
C2 P1 Ni1 114.91(6) . . ?
C22 P2 C6 110.79(9) . . ?
C22 P2 C7 97.68(8) . . ?
C6 P2 C7 105.95(8) . . ?
C22 P2 Ni1 119.41(6) . . ?
C6 P2 Ni1 106.45(6) . . ?
C7 P2 Ni1 115.81(6) . . ?
C31 P3 C9 101.91(9) . . ?
C31 P3 C8 107.41(9) . . ?
C9 P3 C8 98.67(9) . . ?
C31 P3 Ni1 112.29(6) . . ?
C9 P3 Ni1 121.19(6) . . ?
C8 P3 Ni1 113.65(7) . . ?
C37 P4 C12 110.04(9) . . ?
C37 P4 C1 96.55(8) . . ?
C12 P4 C1 102.36(8) . . ?
C37 P4 Ni1 120.29(6) . . ?
C12 P4 Ni1 106.46(6) . . ?
C1 P4 Ni1 119.62(6) . . ?
C1 N1 C2 110.61(14) . . ?
C1 N1 C13 114.54(14) . . ?
C2 N1 C13 115.96(14) . . ?
C8 N2 C7 112.24(15) . . ?
C8 N2 C28 111.61(15) . . ?
C7 N2 C28 113.66(14) . . ?
N1 C1 P4 111.72(12) . . ?
N1 C1 H1A 111.0(13) . . ?
P4 C1 H1A 104.1(13) . . ?
N1 C1 H1B 113.4(12) . . ?
P4 C1 H1B 107.8(11) . . ?
H1A C1 H1B 108.4(17) . . ?
N1 C2 P1 107.73(12) . . ?
N1 C2 H2A 112.8(12) . . ?
P1 C2 H2A 104.4(13) . . ?
N1 C2 H2B 113.3(12) . . ?
P1 C2 H2B 110.6(12) . . ?
H2A C2 H2B 107.7(17) . . ?
C4 C3 P1 114.10(13) . . ?
C4 C3 H3A 114.4(13) . . ?
P1 C3 H3A 106.8(13) . . ?
C4 C3 H3B 109.6(12) . . ?
P1 C3 H3B 104.9(12) . . ?
H3A C3 H3B 106.5(18) . . ?
C5 C4 C3 115.51(15) . . ?
C5 C4 H4A 109.4(13) . . ?
C3 C4 H4A 108.1(14) . . ?
C5 C4 H4B 106.4(13) . . ?
C3 C4 H4B 110.1(12) . . ?
H4A C4 H4B 107.1(18) . . ?
C4 C5 C6 115.09(16) . . ?
C4 C5 H5A 106.7(13) . . ?
C6 C5 H5A 109.0(13) . . ?
C4 C5 H5B 108.9(12) . . ?
C6 C5 H5B 109.3(12) . . ?
H5A C5 H5B 107.6(18) . . ?
C5 C6 P2 115.04(12) . . ?
C5 C6 H6A 111.5(14) . . ?
P2 C6 H6A 108.9(15) . . ?
C5 C6 H6B 112.0(14) . . ?
P2 C6 H6B 104.1(14) . . ?
H6A C6 H6B 104.5(19) . . ?
N2 C7 P2 104.19(11) . . ?
N2 C7 H7A 110.4(12) . . ?
P2 C7 H7A 106.9(12) . . ?
N2 C7 H7B 115.0(12) . . ?
P2 C7 H7B 112.4(12) . . ?
H7A C7 H7B 107.6(17) . . ?
N2 C8 P3 116.08(12) . . ?
N2 C8 H8A 107.5(13) . . ?
P3 C8 H8A 106.3(13) . . ?
N2 C8 H8B 112.2(13) . . ?
P3 C8 H8B 108.2(13) . . ?
H8A C8 H8B 105.9(17) . . ?
C10 C9 P3 116.82(14) . . ?
C10 C9 H9A 110.7(14) . . ?
P3 C9 H9A 102.8(14) . . ?
C10 C9 H9B 110.7(13) . . ?
P3 C9 H9B 106.6(13) . . ?
H9A C9 H9B 108.6(19) . . ?
C11 C10 C9 116.61(15) . . ?
C11 C10 H10A 106.3(14) . . ?
C9 C10 H10A 108.1(13) . . ?
C11 C10 H10B 107.5(12) . . ?
C9 C10 H10B 107.8(13) . . ?
H10A C10 H10B 110.5(18) . . ?
C10 C11 C12 117.19(17) . . ?
C10 C11 H11A 108.2(14) . . ?
C12 C11 H11A 110.5(14) . . ?
C10 C11 H11B 105.3(14) . . ?
C12 C11 H11B 107.8(14) . . ?
H11A C11 H11B 107(2) . . ?
C11 C12 P4 116.86(13) . . ?
C11 C12 H12A 108.9(14) . . ?
P4 C12 H12A 102.2(14) . . ?
C11 C12 H12B 114.6(13) . . ?
P4 C12 H12B 106.6(14) . . ?
H12A C12 H12B 106.4(18) . . ?
N1 C13 C14 112.23(16) . . ?
N1 C13 H13A 110.8(12) . . ?
C14 C13 H13A 110.9(11) . . ?
N1 C13 H13B 111.3(13) . . ?
C14 C13 H13B 107.2(14) . . ?
H13A C13 H13B 104.1(18) . . ?
C13 C14 C15 112.12(19) . . ?
C13 C14 H14A 111.0(17) . . ?
C15 C14 H14A 110.7(16) . . ?
C13 C14 H14B 107.0(16) . . ?
C15 C14 H14B 107.0(17) . . ?
H14A C14 H14B 109(2) . . ?
C14 C15 H15A 107.3(18) . . ?
C14 C15 H15B 107.2(17) . . ?
H15A C15 H15B 112(2) . . ?
C14 C15 H15C 112.1(18) . . ?
H15A C15 H15C 110(2) . . ?
H15B C15 H15C 109(2) . . ?
C17 C16 C21 119.13(17) . . ?
C17 C16 P1 120.95(14) . . ?
C21 C16 P1 119.69(14) . . ?
C18 C17 C16 120.64(18) . . ?
C18 C17 H17 119.0(14) . . ?
C16 C17 H17 120.4(14) . . ?
C19 C18 C17 119.87(18) . . ?
C19 C18 H18 120.3(14) . . ?
C17 C18 H18 119.8(14) . . ?
C18 C19 C20 120.33(19) . . ?
C18 C19 H19 117.0(16) . . ?
C20 C19 H19 122.7(15) . . ?
C19 C20 C21 120.12(19) . . ?
C19 C20 H20 121.8(15) . . ?
C21 C20 H20 118.0(15) . . ?
C20 C21 C16 119.89(18) . . ?
C20 C21 H21 120.5(15) . . ?
C16 C21 H21 119.6(15) . . ?
C23 C22 C27 119.29(18) . . ?
C23 C22 P2 119.18(14) . . ?
C27 C22 P2 121.13(15) . . ?
C24 C23 C22 120.21(19) . . ?
C24 C23 H23 120.1(14) . . ?
C22 C23 H23 119.7(14) . . ?
C25 C24 C23 120.2(2) . . ?
C25 C24 H24 119.9(17) . . ?
C23 C24 H24 119.9(17) . . ?
C24 C25 C26 120.0(2) . . ?
C24 C25 H25 123.8(18) . . ?
C26 C25 H25 116.2(17) . . ?
C27 C26 C25 120.6(2) . . ?
C27 C26 H26 119.4(16) . . ?
C25 C26 H26 120.1(16) . . ?
C26 C27 C22 119.6(2) . . ?
C26 C27 H27 121.0(15) . . ?
C22 C27 H27 119.3(15) . . ?
N2 C28 C29 113.25(16) . . ?
N2 C28 H28A 111.0(13) . . ?
C29 C28 H28A 109.2(13) . . ?
N2 C28 H28B 108.5(13) . . ?
C29 C28 H28B 109.3(13) . . ?
H28A C28 H28B 105.4(18) . . ?
C30 C29 C28 112.16(19) . . ?
C30 C29 H29A 106.7(15) . . ?
C28 C29 H29A 108.9(15) . . ?
C30 C29 H29B 109(2) . . ?
C28 C29 H29B 108(2) . . ?
H29A C29 H29B 112(2) . . ?
C29 C30 H30A 110(2) . . ?
C29 C30 H30B 113.1(19) . . ?
H30A C30 H30B 110(3) . . ?
C29 C30 H30C 114.2(16) . . ?
H30A C30 H30C 101(3) . . ?
H30B C30 H30C 108(2) . . ?
C36 C31 C32 119.04(18) . . ?
C36 C31 P3 119.57(14) . . ?
C32 C31 P3 121.33(15) . . ?
C33 C32 C31 120.0(2) . . ?
C33 C32 H32 118.6(15) . . ?
C31 C32 H32 121.5(15) . . ?
C34 C33 C32 120.1(2) . . ?
C34 C33 H33 121.6(16) . . ?
C32 C33 H33 118.3(16) . . ?
C35 C34 C33 120.5(2) . . ?
C35 C34 H34 119.0(15) . . ?
C33 C34 H34 120.6(15) . . ?
C34 C35 C36 119.3(2) . . ?
C34 C35 H35 122.9(15) . . ?
C36 C35 H35 117.8(15) . . ?
C35 C36 C31 121.06(19) . . ?
C35 C36 H36 119.6(14) . . ?
C31 C36 H36 119.3(14) . . ?
C42 C37 C38 118.98(17) . . ?
C42 C37 P4 117.71(14) . . ?
C38 C37 P4 122.63(14) . . ?
C39 C38 C37 120.10(19) . . ?
C39 C38 H38 119.4(13) . . ?
C37 C38 H38 120.5(13) . . ?
C40 C39 C38 120.25(19) . . ?
C40 C39 H39 120.5(15) . . ?
C38 C39 H39 119.2(15) . . ?
C41 C40 C39 120.1(2) . . ?
C41 C40 H40 122.3(15) . . ?
C39 C40 H40 117.4(15) . . ?
C40 C41 C42 120.0(2) . . ?
C40 C41 H41 122.5(15) . . ?
C42 C41 H41 117.5(15) . . ?
C41 C42 C37 120.55(18) . . ?
C41 C42 H42 118.9(16) . . ?
C37 C42 H42 120.6(16) . . ?
F1 B1 F3 109.7(2) . . ?
F1 B1 F2 108.3(2) . . ?
F3 B1 F2 109.67(18) . . ?
F1 B1 F4 108.26(19) . . ?
F3 B1 F4 109.77(19) . . ?
F2 B1 F4 111.1(2) . . ?
F5 B2 F6 111.6(2) . . ?
F5 B2 F7 108.82(18) . . ?
F6 B2 F7 108.92(18) . . ?
F5 B2 F8 109.16(18) . . ?
F6 B2 F8 107.73(18) . . ?
F7 B2 F8 110.6(2) . . ?

loop_
_geom_bond_atom_site_label_1
_geom_bond_atom_site_label_2
_geom_bond_distance
_geom_bond_site_symmetry_2
_geom_bond_publ_flag
Ni1 P3 2.2136(5) . ?
Ni1 P2 2.2354(5) . ?
Ni1 P4 2.2383(5) . ?
Ni1 P1 2.2397(5) . ?
P1 C16 1.8184(18) . ?
P1 C3 1.8276(18) . ?
P1 C2 1.8318(18) . ?
P2 C22 1.814(2) . ?
P2 C6 1.8351(18) . ?
P2 C7 1.8404(18) . ?
P3 C31 1.8173(19) . ?
P3 C9 1.8279(18) . ?
P3 C8 1.8340(19) . ?
P4 C37 1.8183(19) . ?
P4 C12 1.8223(18) . ?
P4 C1 1.8483(18) . ?
F1 B1 1.369(3) . ?
F2 B1 1.376(3) . ?
F3 B1 1.373(3) . ?
F4 B1 1.379(3) . ?
F5 B2 1.366(3) . ?
F6 B2 1.376(3) . ?
F7 B2 1.387(3) . ?
F8 B2 1.387(3) . ?
N1 C1 1.440(2) . ?
N1 C2 1.454(2) . ?
N1 C13 1.467(2) . ?
N2 C8 1.456(2) . ?
N2 C7 1.459(2) . ?
N2 C28 1.468(2) . ?
C1 H1A 0.92(2) . ?
C1 H1B 1.00(2) . ?
C2 H2A 0.97(2) . ?
C2 H2B 0.97(2) . ?
C3 C4 1.534(3) . ?
C3 H3A 0.97(2) . ?
C3 H3B 0.96(2) . ?
C4 C5 1.525(3) . ?
C4 H4A 0.99(2) . ?
C4 H4B 0.98(2) . ?
C5 C6 1.534(3) . ?
C5 H5A 0.95(2) . ?
C5 H5B 0.98(2) . ?
C6 H6A 0.94(2) . ?
C6 H6B 0.97(2) . ?
C7 H7A 0.97(2) . ?
C7 H7B 1.01(2) . ?
C8 H8A 0.99(2) . ?
C8 H8B 0.99(2) . ?
C9 C10 1.537(3) . ?
C9 H9A 0.93(2) . ?
C9 H9B 0.98(2) . ?
C10 C11 1.525(3) . ?
C10 H10A 0.98(2) . ?
C10 H10B 1.01(2) . ?
C11 C12 1.527(3) . ?
C11 H11A 0.96(2) . ?
C11 H11B 0.95(2) . ?
C12 H12A 0.97(2) . ?
C12 H12B 0.92(2) . ?
C13 C14 1.504(3) . ?
C13 H13A 0.98(2) . ?
C13 H13B 0.95(2) . ?
C14 C15 1.518(3) . ?
C14 H14A 1.00(3) . ?
C14 H14B 1.02(3) . ?
C15 H15A 0.96(3) . ?
C15 H15B 0.99(3) . ?
C15 H15C 0.93(3) . ?
C16 C17 1.390(2) . ?
C16 C21 1.397(3) . ?
C17 C18 1.387(3) . ?
C17 H17 0.91(2) . ?
C18 C19 1.376(3) . ?
C18 H18 0.97(2) . ?
C19 C20 1.384(3) . ?
C19 H19 0.96(3) . ?
C20 C21 1.390(3) . ?
C20 H20 0.95(3) . ?
C21 H21 0.90(2) . ?
C22 C23 1.391(3) . ?
C22 C27 1.404(3) . ?
C23 C24 1.388(3) . ?
C23 H23 0.93(2) . ?
C24 C25 1.376(3) . ?
C24 H24 0.94(3) . ?
C25 C26 1.386(3) . ?
C25 H25 0.91(3) . ?
C26 C27 1.381(3) . ?
C26 H26 0.91(2) . ?
C27 H27 0.93(2) . ?
C28 C29 1.507(3) . ?
C28 H28A 1.04(2) . ?
C28 H28B 0.97(2) . ?
C29 C30 1.506(3) . ?
C29 H29A 1.03(3) . ?
C29 H29B 0.92(3) . ?
C30 H30A 1.07(4) . ?
C30 H30B 0.99(3) . ?
C30 H30C 0.95(3) . ?
C31 C36 1.390(3) . ?
C31 C32 1.397(3) . ?
C32 C33 1.387(3) . ?
C32 H32 0.93(2) . ?
C33 C34 1.384(3) . ?
C33 H33 0.95(3) . ?
C34 C35 1.384(3) . ?
C34 H34 0.95(3) . ?
C35 C36 1.385(3) . ?
C35 H35 0.96(2) . ?
C36 H36 0.93(2) . ?
C37 C42 1.393(3) . ?
C37 C38 1.398(3) . ?
C38 C39 1.387(3) . ?
C38 H38 0.96(2) . ?
C39 C40 1.385(3) . ?
C39 H39 0.96(2) . ?
C40 C41 1.380(3) . ?
C40 H40 0.90(2) . ?
C41 C42 1.388(3) . ?
C41 H41 0.91(2) . ?
C42 H42 0.92(2) . ?
